data_1546064
loop_
_publ_author_name
'Mosquera, Marta Elena Gonzalez'
'Gomez-Sal, Pilar'
'Egido, Irene'
'L\'opez L\'opez, Mar\'ia'
'Hortelano, Carlos'

_publ_section_title
;
 FDHALO17: Comparison of Halogen Bonding networks with Ru(II) complexes
 and analysis of the influence of the XB interaction on their reactivity
;
_journal_name_full 'Faraday Discuss.'
_journal_paper_doi 10.1039/C7FD00079K
_journal_year 2017
_chemical_compound_source 'synthesis as described'
_chemical_formula_moiety 'C20 H36 I8 N4 Ru1'
_chemical_formula_sum 'C20 H36 I8 N4 Ru'
_chemical_formula_weight 1448.8
_space_group_IT_number 14
_symmetry_cell_setting monoclinic
_symmetry_Int_Tables_number 14
_symmetry_space_group_name_Hall '-P 2yn'
_symmetry_space_group_name_H-M 'P 1 21/n 1'
_atom_sites_solution_hydrogens geom
_audit_conform_dict_location ftp://ftp.iucr.org/pub/cif_core.dic
_audit_conform_dict_name cif_core.dic
_audit_conform_dict_version 2.4.3
_audit_creation_date 2017-04-26T17:05:31-00:00
_audit_creation_method 'WinGX routine CIF_UPDATE'
_audit_update_record
;
2017-04-30 deposited with the CCDC.
2017-05-02 downloaded from the CCDC.
;
_cell_angle_alpha 90
_cell_angle_beta 104.044(8)
_cell_angle_gamma 90
_cell_formula_units_Z 2
_cell_length_a 10.8205(9)
_cell_length_b 10.0771(5)
_cell_length_c 18.3892(14)
_cell_measurement_reflns_used 254
_cell_measurement_temperature 200(2)
_cell_measurement_theta_max 16.36
_cell_measurement_theta_min 3.46
_cell_measurement_wavelength 0.71073
_cell_volume 1945.2(2)
_computing_cell_refinement 'Dirax/lsq (Duisenberg & Schreurs, 1989-2000)'
_computing_data_collection 'Collect (Bruker AXS BV, 1997-2004)'
_computing_data_reduction 'EvalCCD (Duisenberg & Schreurs 1990-2000)'
_computing_molecular_graphics 'Ortep-3 for Windows (Farrugia, 1997)'
_computing_publication_material 'WinGX publication routines (Farrugia, 1999)'
_computing_structure_refinement 'SHELXL-2014/7 (Sheldrick, 2014)'
_computing_structure_solution 'SIR2004 (Giacovazzo et al, 2004)'
_diffrn_ambient_temperature 200(2)
_diffrn_detector 'CCD plate'
_diffrn_detector_area_resol_mean 9
_diffrn_measured_fraction_theta_full 0.998
_diffrn_measured_fraction_theta_max 0.998
_diffrn_measurement_device '95mm CCD camera on \k-goniostat'
_diffrn_measurement_device_type KappaCCD
_diffrn_measurement_method 'CCD rotation images, thick slices'
_diffrn_orient_matrix_UB_11 0.01
_diffrn_orient_matrix_UB_12 0
_diffrn_orient_matrix_UB_13 0
_diffrn_orient_matrix_UB_21 0
_diffrn_orient_matrix_UB_22 0.01
_diffrn_orient_matrix_UB_23 0
_diffrn_orient_matrix_UB_31 0
_diffrn_orient_matrix_UB_32 0
_diffrn_orient_matrix_UB_33 0.01
_diffrn_radiation_monochromator 'horizonally mounted graphite crystal'
_diffrn_radiation_probe x-ray
_diffrn_radiation_type MoK\a
_diffrn_radiation_wavelength 0.71073
_diffrn_reflns_av_R_equivalents 0.0661
_diffrn_reflns_av_unetI/netI 0.072
_diffrn_reflns_Laue_measured_fraction_full 0.998
_diffrn_reflns_Laue_measured_fraction_max 0.998
_diffrn_reflns_limit_h_max 13
_diffrn_reflns_limit_h_min -13
_diffrn_reflns_limit_k_max 12
_diffrn_reflns_limit_k_min -12
_diffrn_reflns_limit_l_max 22
_diffrn_reflns_limit_l_min -22
_diffrn_reflns_number 14657
_diffrn_reflns_point_group_measured_fraction_full 0.998
_diffrn_reflns_point_group_measured_fraction_max 0.998
_diffrn_reflns_reduction_process
;
        Scaled and merged with Sortav
        R.H. Blessing, (1987) Cryst. Rev. 1, 3-58
        R.H. Blessing, (1989) J. Appl. Cryst. 22, 396-397
;
_diffrn_reflns_theta_full 25.242
_diffrn_reflns_theta_max 26.37
_diffrn_reflns_theta_min 3.05
_diffrn_source 'Enraf Nonius FR590'
_diffrn_standards_number 0
_exptl_absorpt_coefficient_mu 6.766
_exptl_absorpt_correction_T_max 0.252
_exptl_absorpt_correction_T_min 0.132
_exptl_absorpt_correction_type multi-scan
_exptl_absorpt_process_details
;
 R.H. Blessing, Acta Cryst. (1995), A51, 33-38
;
_exptl_crystal_colour red
_exptl_crystal_density_diffrn 2.474
_exptl_crystal_density_method 'not measured'
_exptl_crystal_description prism
_exptl_crystal_F_000 1304
_exptl_crystal_size_max 0.4
_exptl_crystal_size_mid 0.35
_exptl_crystal_size_min 0.3
_refine_diff_density_max 2.178
_refine_diff_density_min -3.438
_refine_diff_density_rms 0.292
_refine_ls_extinction_method none
_refine_ls_goodness_of_fit_ref 1.079
_refine_ls_hydrogen_treatment constr
_refine_ls_matrix_type full
_refine_ls_number_constraints 0
_refine_ls_number_parameters 151
_refine_ls_number_reflns 3981
_refine_ls_number_restraints 0
_refine_ls_restrained_S_all 1.079
_refine_ls_R_factor_all 0.0851
_refine_ls_R_factor_gt 0.056
_refine_ls_shift/su_max 0
_refine_ls_shift/su_mean 0
_refine_ls_structure_factor_coef Fsqd
_refine_ls_weighting_details 'w=1/[\s^2^(Fo^2^)+(0.0909P)^2^+17.1475P] where P=(Fo^2^+2Fc^2^)/3'
_refine_ls_weighting_scheme calc
_refine_ls_wR_factor_gt 0.1657
_refine_ls_wR_factor_ref 0.1845
_reflns_Friedel_coverage 0
_reflns_number_gt 2780
_reflns_number_total 3981
_reflns_threshold_expression 'I > 2\s(I)'
_cod_data_source_file c7fd00079k2.cif
_cod_data_source_block 3a3I2
_cod_original_sg_symbol_H-M 'P 21/n'
_cod_database_code 1546064
_exptl_sortav_scale_factor_max 1.827
_exptl_sortav_scale_factor_min 0.637

loop_
_symmetry_equiv_pos_as_xyz
'x, y, z'
'-x+1/2, y+1/2, -z+1/2'
'-x, -y, -z'
'x-1/2, -y-1/2, z-1/2'

loop_
_atom_site_label
_atom_site_type_symbol
_atom_site_fract_x
_atom_site_fract_y
_atom_site_fract_z
_atom_site_U_iso_or_equiv
_atom_site_adp_type
_atom_site_occupancy
_atom_site_site_symmetry_order
_atom_site_calc_flag
_atom_site_refinement_flags_posn
_atom_site_refinement_flags_adp
_atom_site_refinement_flags_occupancy
Ru1 Ru 0 0 0 0.0246(3) Uani 1 2 d S . P
I1 I -0.09045(9) 0.16051(10) 0.08609(6) 0.0507(3) Uani 1 1 d . . .
I2 I -0.38169(7) 0.05223(9) 0.02589(5) 0.0369(2) Uani 1 1 d . . .
I3 I -0.10341(8) -0.03624(9) 0.21984(5) 0.0405(3) Uani 1 1 d . . .
I4 I -0.10280(10) -0.21454(10) 0.33161(5) 0.0521(3) Uani 1 1 d . . .
N1 N 0.2177(9) -0.0993(11) 0.1369(5) 0.034(2) Uani 1 1 d . . .
N2 N -0.1571(9) -0.2467(10) 0.0320(5) 0.032(2) Uani 1 1 d . . .
C11 C 0.1386(11) -0.0565(12) 0.0875(7) 0.032(3) Uani 1 1 d . . .
C12 C 0.3120(12) -0.1631(14) 0.1949(7) 0.040(3) Uani 1 1 d . . .
C13 C 0.268(3) -0.166(4) 0.2661(11) 0.157(15) Uani 1 1 d . . .
H13A H 0.3321 -0.2095 0.3056 0.236 Uiso 1 1 calc R U .
H13B H 0.2543 -0.075 0.2815 0.236 Uiso 1 1 calc R U .
H13C H 0.1873 -0.2153 0.2578 0.236 Uiso 1 1 calc R U .
C14 C 0.4339(14) -0.089(3) 0.2031(10) 0.091(7) Uani 1 1 d . . .
H14A H 0.5003 -0.1301 0.2425 0.137 Uiso 1 1 calc R U .
H14B H 0.4596 -0.091 0.1556 0.137 Uiso 1 1 calc R U .
H14C H 0.4219 0.0035 0.2168 0.137 Uiso 1 1 calc R U .
C15 C 0.333(3) -0.291(3) 0.1627(14) 0.121(10) Uani 1 1 d . . .
H15A H 0.3973 -0.3416 0.1992 0.182 Uiso 1 1 calc R U .
H15B H 0.2534 -0.3413 0.15 0.182 Uiso 1 1 calc R U .
H15C H 0.3638 -0.2769 0.1173 0.182 Uiso 1 1 calc R U .
C21 C -0.1032(10) -0.1555(12) 0.0203(6) 0.028(2) Uani 1 1 d . . .
C22 C -0.2143(10) -0.3714(12) 0.0527(7) 0.034(3) Uani 1 1 d . . .
C23 C -0.1210(14) -0.4336(15) 0.1190(10) 0.058(4) Uani 1 1 d . . .
H23A H -0.1065 -0.3728 0.1619 0.087 Uiso 1 1 calc R U .
H23B H -0.156 -0.5173 0.1323 0.087 Uiso 1 1 calc R U .
H23C H -0.04 -0.4507 0.1057 0.087 Uiso 1 1 calc R U .
C24 C -0.2398(18) -0.4569(16) -0.0129(10) 0.064(4) Uani 1 1 d . . .
H24A H -0.2777 -0.5402 -0.0014 0.097 Uiso 1 1 calc R U .
H24B H -0.2991 -0.4123 -0.0545 0.097 Uiso 1 1 calc R U .
H24C H -0.1599 -0.4757 -0.027 0.097 Uiso 1 1 calc R U .
C25 C -0.3381(16) -0.3369(16) 0.0700(11) 0.068(5) Uani 1 1 d . . .
H25A H -0.3226 -0.2792 0.1142 0.102 Uiso 1 1 calc R U .
H25B H -0.3924 -0.2905 0.0271 0.102 Uiso 1 1 calc R U .
H25C H -0.3807 -0.4182 0.0801 0.102 Uiso 1 1 calc R U .

loop_
_atom_site_aniso_label
_atom_site_aniso_U_11
_atom_site_aniso_U_22
_atom_site_aniso_U_33
_atom_site_aniso_U_23
_atom_site_aniso_U_13
_atom_site_aniso_U_12
Ru1 0.0197(6) 0.0255(7) 0.0270(7) 0.0059(5) 0.0027(5) -0.0016(5)
I1 0.0472(5) 0.0516(6) 0.0541(6) 0.0002(4) 0.0137(4) -0.0010(4)
I2 0.0299(4) 0.0412(5) 0.0398(5) -0.0043(4) 0.0090(3) 0.0018(3)
I3 0.0421(5) 0.0402(5) 0.0387(5) -0.0019(4) 0.0090(4) -0.0035(3)
I4 0.0638(6) 0.0482(6) 0.0481(6) 0.0032(4) 0.0210(5) 0.0001(4)
N1 0.030(5) 0.041(6) 0.026(5) 0.001(5) -0.003(4) -0.005(4)
N2 0.028(5) 0.032(5) 0.034(5) 0.008(4) 0.005(4) -0.002(4)
C11 0.031(6) 0.031(7) 0.036(7) 0.002(5) 0.012(5) -0.004(5)
C12 0.035(6) 0.045(8) 0.033(7) 0.006(6) -0.004(5) 0.014(6)
C13 0.14(2) 0.28(4) 0.052(13) 0.07(2) 0.014(14) 0.08(2)
C14 0.036(8) 0.16(2) 0.067(12) 0.017(13) -0.015(8) -0.025(11)
C15 0.15(2) 0.098(19) 0.099(18) -0.002(14) -0.010(16) 0.060(16)
C21 0.022(5) 0.039(7) 0.024(6) 0.006(5) 0.006(4) 0.003(5)
C22 0.024(5) 0.026(6) 0.046(7) 0.002(5) -0.001(5) -0.011(4)
C23 0.056(9) 0.040(9) 0.079(11) 0.019(8) 0.017(8) -0.003(7)
C24 0.083(12) 0.043(9) 0.067(11) -0.005(8) 0.018(9) -0.022(8)
C25 0.064(10) 0.043(9) 0.112(14) 0.026(9) 0.050(10) 0.006(7)

loop_
_atom_type_symbol
_atom_type_description
_atom_type_scat_dispersion_real
_atom_type_scat_dispersion_imag
_atom_type_scat_source
C C 0.0033 0.0016 'International Tables Vol C Tables 4.2.6.8 and 6.1.1.4'
H H 0 0 'International Tables Vol C Tables 4.2.6.8 and 6.1.1.4'
I I -0.4742 1.8119 'International Tables Vol C Tables 4.2.6.8 and 6.1.1.4'
N N 0.0061 0.0033 'International Tables Vol C Tables 4.2.6.8 and 6.1.1.4'
Ru Ru -1.2594 0.8363 'International Tables Vol C Tables 4.2.6.8 and 6.1.1.4'

loop_
_exptl_crystal_face_index_h
_exptl_crystal_face_index_k
_exptl_crystal_face_index_l
_exptl_crystal_face_perp_dist
-3 4 -9 0.175
1 -3 -4 0.061
-2 4 5 0.098
7 0 1 0.219
3 1 -3 0.134
1 5 -14 0.138
11 -4 12 0.256
-1 -3 8 0.229
-13 -4 12 0.21
-7 1 -3 0.154

loop_
_geom_angle_atom_site_label_1
_geom_angle_atom_site_label_2
_geom_angle_atom_site_label_3
_geom_angle
_geom_angle_site_symmetry_1
_geom_angle_site_symmetry_3
C11 Ru1 C11 180 . 3
C11 Ru1 C21 91.7(4) . 3
C11 Ru1 C21 88.3(4) 3 3
C11 Ru1 C21 88.3(4) . .
C11 Ru1 C21 91.7(4) 3 .
C21 Ru1 C21 180 3 .
C11 Ru1 I1 89.6(3) . 3
C11 Ru1 I1 90.4(3) 3 3
C21 Ru1 I1 93.6(3) 3 3
C21 Ru1 I1 86.4(3) . 3
C11 Ru1 I1 90.4(3) . .
C11 Ru1 I1 89.6(3) 3 .
C21 Ru1 I1 86.4(3) 3 .
C21 Ru1 I1 93.6(3) . .
I1 Ru1 I1 180 3 .
C11 N1 C12 175.1(12) . .
C21 N2 C22 173.8(11) . .
N1 C11 Ru1 174.8(11) . .
N1 C12 C15 104.3(13) . .
N1 C12 C14 107.6(12) . .
C15 C12 C14 105.2(18) . .
N1 C12 C13 109.7(13) . .
C15 C12 C13 117(2) . .
C14 C12 C13 112.6(18) . .
N2 C21 Ru1 177.1(10) . .
C24 C22 N2 107.2(11) . .
C24 C22 C25 108.4(13) . .
N2 C22 C25 107.9(10) . .
C24 C22 C23 112.2(13) . .
N2 C22 C23 108.4(9) . .
C25 C22 C23 112.5(13) . .

loop_
_geom_bond_atom_site_label_1
_geom_bond_atom_site_label_2
_geom_bond_distance
_geom_bond_site_symmetry_2
Ru1 C11 1.999(12) .
Ru1 C11 1.999(12) 3
Ru1 C21 2.011(12) 3
Ru1 C21 2.011(12) .
Ru1 I1 2.6139(10) 3
Ru1 I1 2.6139(10) .
I2 I2 2.7179(16) 3_455
I3 I4 2.7288(13) .
N1 C11 1.168(15) .
N1 C12 1.438(14) .
N2 C21 1.136(15) .
N2 C22 1.491(15) .
C12 C15 1.46(3) .
C12 C14 1.49(2) .
C12 C13 1.50(3) .
C22 C24 1.45(2) .
C22 C25 1.491(19) .
C22 C23 1.517(19) .
